data_2002021
loop_
_publ_author_name
'Kawata, T.'
'Okuda, M.'
'Ohba, S.'
'Umehara, M.'
'Honnami, H.'
'Hishida, S.'

_publ_section_title
;Tricyclo[9.3.0.0^3,7^]tetradec-3-ene-5,10-dione (I),
 tetracyclo[9.3.0.0^1,5^.0^5,9^]tetradecane-2,7-dione (II) and
 <i>cis</i>-<i>cisoid</i>-<i>cis</i>-2,9-epoxy-9-methyltricyclo[9.3.0.0^4,8^]tetradecan-2-ol
 (III)
;
_journal_issue 2
_journal_name_full 'Acta Crystallographica Section C'
_journal_page_first 410
_journal_page_last 413
_journal_paper_doi 10.1107/S0108270192009491
_journal_volume 49
_journal_year 1993
_chemical_formula_sum 'C14 H18 O2'
_chemical_formula_weight 218.3
_space_group_IT_number 2
_space_group_name_Hall '-P 1'
_space_group_name_H-M_alt 'P -1'
_symmetry_cell_setting triclinic
_symmetry_space_group_name_Hall '-P 1'
_symmetry_space_group_name_H-M 'P -1'
_atom_type_scat_source IntTabIV
_cell_angle_alpha 102.900(10)
_cell_angle_beta 91.170(10)
_cell_angle_gamma 81.140(10)
_cell_formula_units_Z 2
_cell_length_a 9.8940(10)
_cell_length_b 10.971(2)
_cell_length_c 5.6580(10)
_cell_measurement_reflns_used 40
_cell_measurement_temperature 298(2)
_cell_measurement_theta_max 15
_cell_measurement_theta_min 10
_cell_volume 591.45(16)
_diffrn_measurement_device 'Rigaku AFC-5 four-circle'
_diffrn_measurement_method \q-2\q
_diffrn_radiation_type MoK\a
_diffrn_radiation_wavelength 0.71073
_diffrn_reflns_av_R_equivalents 0.009
_diffrn_reflns_limit_h_max 0
_diffrn_reflns_limit_h_min -12
_diffrn_reflns_limit_k_max 14
_diffrn_reflns_limit_k_min -14
_diffrn_reflns_limit_l_max 7
_diffrn_reflns_limit_l_min -7
_diffrn_reflns_number 2880
_diffrn_reflns_theta_max 27.5
_diffrn_standards_decay_% 0.988-1.012
_diffrn_standards_interval_count 100
_diffrn_standards_number 5
_exptl_absorpt_coefficient_mu 0.075
_exptl_absorpt_correction_T_max 0.991
_exptl_absorpt_correction_T_min 0.978
_exptl_absorpt_correction_type integration
_exptl_crystal_colour Colourless
_exptl_crystal_density_diffrn 1.226
_exptl_crystal_description Prism
_exptl_crystal_size_max 0.50
_exptl_crystal_size_mid 0.30
_exptl_crystal_size_min 0.10
_refine_diff_density_max 0.13
_refine_diff_density_min -0.15
_refine_ls_goodness_of_fit_obs 1.79
_refine_ls_hydrogen_treatment refall
_refine_ls_number_parameters 218
_refine_ls_number_reflns 1501
_refine_ls_R_factor_obs 0.044
_refine_ls_shift/esd_max 0.109
_refine_ls_structure_factor_coef F
_refine_ls_weighting_details 'w = [\s^2^|F~o~|+(0.015|F~o~|)^2^]^-1^'
_refine_ls_weighting_scheme calc
_refine_ls_wR_factor_obs 0.047
_reflns_number_observed 1501
_reflns_number_total 2720
_reflns_observed_criterion |F~o~|>3\s|F~o~|
_cod_data_source_file as1019.cif
_cod_data_source_block as1019_structure_1_of_3
_cod_depositor_comments
;
The following automatic conversions were performed:

'_refine_ls_weighting_scheme' value
'[\s^2^|F~o~|+(0.015|F~o~|)^2^]^-1^' was changed to 'calc'. New tag
'_refine_ls_weighting_details' was created. The value of the new tag
was set to 'w = [\s^2^|F~o~|+(0.015|F~o~|)^2^]^-1^'.

Automatic conversion script
Id: cif_fix_values 3143 2015-03-26 13:38:13Z robertas 
;
_cod_original_cell_volume 591.50(10)
_cod_database_code 2002021

loop_
_space_group_symop_id
_space_group_symop_operation_xyz
1 x,y,z
2 -x,-y,-z

loop_
_atom_site_label
_atom_site_fract_x
_atom_site_fract_y
_atom_site_fract_z
_atom_site_U_iso_or_equiv
O1 .6019(2) .35160(10) 1.0144(2) .057
O2 1.0937(2) .1619(2) 1.0533(3) .091
C1 .5622(2) .3064(2) .5901(3) .038
C2 .6285(2) .3702(2) .8181(3) .038
C3 .7249(2) .4614(2) .8010(4) .048
C4 .8264(2) .4252(2) .5876(4) .052
C5 .9341(2) .3085(2) .5854(4) .052
C6 .8754(2) .1880(2) .5729(3) .043
C7 .7721(2) .1464(2) .3860(3) .048
C8 .6273(2) .1671(2) .4930(3) .041
C9 .5213(3) .1182(2) .3097(4) .058
C10 .3823(3) .1880(3) .4134(5) .075
C11 .4115(2) .2945(2) .6248(4) .055
C12 1.0270(2) .3157(2) .8076(5) .071
C13 1.0249(2) .1946(2) .8899(4) .060
C14 .9268(2) .1259(2) .7414(4) .051
H1 .571(2) .357(2) .461(3) .052
H31 .656(2) .548(2) .774(4) .084
H32 .772(2) .483(2) .951(3) .067
H41 .878(2) .500(2) .591(3) .066
H42 .774(2) .415(2) .425(3) .066
H5 .990(2) .301(2) .430(4) .071
H71 .772(2) .194(2) .244(3) .061
H72 .797(2) .050(2) .315(3) .068
H8 .631(2) .121(2) .641(3) .060
H91 .546(2) .133(2) .150(4) .071
H92 .529(2) .022(2) .292(3) .065
H101 .323(2) .220(2) .290(4) .087
H102 .333(2) .120(2) .490(4) .095
H111 .401(2) .273(2) .794(4) .073
H112 .349(2) .378(2) .632(4) .075
H121 .986(2) .392(2) .947(4) .090
H122 1.124(3) .326(2) .765(4) .098
H14 .900(2) .040(2) .767(4) .076

loop_
_geom_angle_atom_site_label_1
_geom_angle_atom_site_label_2
_geom_angle_atom_site_label_3
_geom_angle
_geom_angle_publ_flag
C2 C1 C8 113.3(2) yes
C2 C1 C11 114.0(2) yes
C8 C1 C11 102.1(2) yes
O1 C2 C1 121.0(2) yes
O1 C2 C3 119.8(2) yes
C1 C2 C3 119.2(2) yes
C2 C3 C4 117.5(2) yes
C3 C4 C5 115.6(2) yes
C4 C5 C6 114.2(2) yes
C4 C5 C12 115.9(2) yes
C6 C5 C12 103.3(2) yes
C5 C6 C7 121.6(2) yes
C5 C6 C14 112.6(2) yes
C7 C6 C14 125.8(2) yes
C6 C7 C8 112.60(10) yes
C1 C8 C7 115.9(2) yes
C1 C8 C9 102.0(2) yes
C7 C8 C9 113.7(2) yes
C8 C9 C10 106.0(2) yes
C9 C10 C11 106.4(2) yes
C1 C11 C10 104.9(2) yes
C5 C12 C13 105.7(2) yes
O2 C13 C12 125.1(2) yes
O2 C13 C14 127.1(2) yes
C12 C13 C14 107.8(2) yes
C6 C14 C13 110.3(2) yes

loop_
_geom_bond_atom_site_label_1
_geom_bond_atom_site_label_2
_geom_bond_distance
_geom_bond_publ_flag
O1 C2 1.214(2) yes
O2 C13 1.223(3) yes
C1 C2 1.513(2) yes
C1 C8 1.545(2) yes
C1 C11 1.537(3) yes
C2 C3 1.503(3) yes
C3 C4 1.528(3) yes
C4 C5 1.532(3) yes
C5 C6 1.511(3) yes
C5 C12 1.537(3) yes
C6 C7 1.502(3) yes
C6 C14 1.340(3) yes
C7 C8 1.531(3) yes
C8 C9 1.531(3) yes
C9 C10 1.527(3) yes
C10 C11 1.531(3) yes
C12 C13 1.507(4) yes
C13 C14 1.457(3) yes
